data_4506356
loop_
_publ_author_name
'Lu, Wen-Guan'
'Zhong, Di-Chang'
'Jiang, Long'
'Lu, Tong-Bu'

_publ_section_title
;
 Lanthanide Coordination Polymers Constructed from
 Imidazole-4,5-Dicarboxylate and Sulfate: Syntheses, Structural Diversity,
 and Photoluminescent Properties
;
_journal_issue 7
_journal_name_full 'Crystal Growth &amp; Design'
_journal_page_first 3675
_journal_paper_doi 10.1021/cg300476e
_journal_volume 12
_journal_year 2012
_chemical_formula_sum 'C10 H8 Er2 N4 O14 S'
_chemical_formula_weight 774.78
_chemical_name_systematic
; 
 ? 
;
_space_group_IT_number 15
_symmetry_cell_setting monoclinic
_symmetry_space_group_name_Hall '-C 2yc'
_symmetry_space_group_name_H-M 'C 1 2/c 1'
_atom_sites_solution_hydrogens geom
_atom_sites_solution_primary direct
_atom_sites_solution_secondary difmap
_audit_creation_method SHELXL-97
_cell_angle_alpha 90.00
_cell_angle_beta 106.242(3)
_cell_angle_gamma 90.00
_cell_formula_units_Z 4
_cell_length_a 21.143(5)
_cell_length_b 6.5928(14)
_cell_length_c 12.948(3)
_cell_measurement_reflns_used 2969
_cell_measurement_temperature 173(2)
_cell_measurement_theta_max 27.04
_cell_measurement_theta_min 3.25
_cell_volume 1732.8(7)
_computing_cell_refinement 'Bruker SMART'
_computing_data_collection 'Bruker SMART'
_computing_data_reduction 'Bruker SAINT'
_computing_molecular_graphics 'Bruker SHELXTL'
_computing_publication_material 'Bruker SHELXTL'
_computing_structure_refinement 'SHELXL-97 (Sheldrick, 1997)'
_computing_structure_solution 'SHELXS-97 (Sheldrick, 1990)'
_diffrn_ambient_temperature 173(2)
_diffrn_measured_fraction_theta_full 0.984
_diffrn_measured_fraction_theta_max 0.984
_diffrn_measurement_device_type 'CCD area detector'
_diffrn_measurement_method 'phi and omega scans'
_diffrn_radiation_monochromator graphite
_diffrn_radiation_source 'fine-focus sealed tube'
_diffrn_radiation_type MoK\a
_diffrn_radiation_wavelength 0.71073
_diffrn_reflns_av_R_equivalents 0.0231
_diffrn_reflns_av_sigmaI/netI 0.0290
_diffrn_reflns_limit_h_max 26
_diffrn_reflns_limit_h_min -22
_diffrn_reflns_limit_k_max 6
_diffrn_reflns_limit_k_min -8
_diffrn_reflns_limit_l_max 16
_diffrn_reflns_limit_l_min -16
_diffrn_reflns_number 4494
_diffrn_reflns_theta_full 27.04
_diffrn_reflns_theta_max 27.04
_diffrn_reflns_theta_min 2.01
_diffrn_standards_decay_% 0
_diffrn_standards_interval_count 0
_diffrn_standards_interval_time 0
_diffrn_standards_number 0
_exptl_absorpt_coefficient_mu 9.830
_exptl_absorpt_correction_T_max 0.4398
_exptl_absorpt_correction_T_min 0.2707
_exptl_absorpt_correction_type multi-scan
_exptl_absorpt_process_details SADABS
_exptl_crystal_colour pink
_exptl_crystal_density_diffrn 2.970
_exptl_crystal_density_method 'not measured'
_exptl_crystal_description block
_exptl_crystal_F_000 1440
_exptl_crystal_size_max 0.18
_exptl_crystal_size_mid 0.14
_exptl_crystal_size_min 0.10
_refine_diff_density_max 2.545
_refine_diff_density_min -2.481
_refine_diff_density_rms 0.320
_refine_ls_extinction_method none
_refine_ls_goodness_of_fit_ref 1.090
_refine_ls_hydrogen_treatment mixed
_refine_ls_matrix_type full
_refine_ls_number_parameters 150
_refine_ls_number_reflns 1884
_refine_ls_number_restraints 4
_refine_ls_restrained_S_all 1.089
_refine_ls_R_factor_all 0.0383
_refine_ls_R_factor_gt 0.0326
_refine_ls_shift/su_max 0.000
_refine_ls_shift/su_mean 0.000
_refine_ls_structure_factor_coef Fsqd
_refine_ls_weighting_details 'calc w=1/[\s^2^(Fo^2^)+(0.0610P)^2^+0.0000P] where P=(Fo^2^+2Fc^2^)/3'
_refine_ls_weighting_scheme calc
_refine_ls_wR_factor_gt 0.0827
_refine_ls_wR_factor_ref 0.0863
_reflns_number_gt 1635
_reflns_number_total 1884
_reflns_threshold_expression >2sigma(I)
_cod_data_source_file cg300476e_si_012.cif
_cod_data_source_block l801272m
_cod_depositor_comments
;
The following automatic conversions were performed:

'_symmetry_cell_setting' value 'Monoclinic' changed to 'monoclinic'
according to /home/saulius/struct/CIF-dictionaries/cif_core.dic
dictionary named 'cif_core.dic' version 2.4.1 from 2010-06-29.

Automatic conversion script
Id: cif_fix_values 1891 2012-01-12 08:04:46Z andrius 
;
_cod_original_cell_volume 1732.8(6)
_cod_original_sg_symbol_H-M C2/c
_cod_database_code 4506356

loop_
_symmetry_equiv_pos_as_xyz
'x, y, z'
'-x, y, -z+1/2'
'x+1/2, y+1/2, z'
'-x+1/2, y+1/2, -z+1/2'
'-x, -y, -z'
'x, -y, z-1/2'
'-x+1/2, -y+1/2, -z'
'x+1/2, -y+1/2, z-1/2'

loop_
_atom_site_label
_atom_site_type_symbol
_atom_site_fract_x
_atom_site_fract_y
_atom_site_fract_z
_atom_site_U_iso_or_equiv
_atom_site_adp_type
_atom_site_occupancy
_atom_site_symmetry_multiplicity
_atom_site_calc_flag
_atom_site_refinement_flags
Er1 Er 0.145248(12) 0.07823(4) 0.285043(19) 0.00814(12) Uani 1 1 d .
S1 S 0.0000 0.0318(3) 0.2500 0.0143(4) Uani 1 2 d S
O4 O 0.1707(2) -0.0551(6) 0.1358(3) 0.0137(9) Uani 1 1 d .
O6 O -0.0420(2) -0.0907(6) 0.2998(4) 0.0218(11) Uani 1 1 d .
N2 N 0.1063(2) 0.2941(7) 0.1172(4) 0.0115(10) Uani 1 1 d .
O5 O 0.0467(2) 0.1583(8) 0.3294(4) 0.0280(12) Uani 1 1 d .
C4 C 0.1311(3) 0.2325(9) 0.0344(4) 0.0103(11) Uani 1 1 d .
C5 C 0.1618(3) 0.0287(9) 0.0445(5) 0.0106(11) Uani 1 1 d .
C3 C 0.0841(3) 0.4809(10) 0.0916(5) 0.0153(13) Uani 1 1 d .
H3 H 0.0638 0.5624 0.1338 0.018 Uiso 1 1 calc R
N1 N 0.0941(3) 0.5396(8) -0.0017(4) 0.0132(11) Uani 1 1 d D
O3 O 0.1764(2) -0.0559(6) -0.0314(4) 0.0169(10) Uani 1 1 d .
C1 C 0.1518(3) 0.4133(8) -0.1333(5) 0.0098(12) Uani 1 1 d .
C2 C 0.1247(3) 0.3849(9) -0.0399(5) 0.0103(11) Uani 1 1 d .
O1 O 0.1600(2) 0.5899(6) -0.1606(4) 0.0160(10) Uani 1 1 d .
O2 O 0.1681(2) 0.2588(7) -0.1778(4) 0.0160(9) Uani 1 1 d .
O1W O 0.2581(2) 0.1020(6) 0.3194(4) 0.0151(9) Uani 1 1 d D
H1 H 0.092(4) 0.661(4) -0.026(6) 0.023 Uiso 1 1 d D
H1A H 0.280(3) 0.201(7) 0.356(4) 0.023 Uiso 1 1 d D
H1B H 0.270(4) 0.092(9) 0.261(3) 0.023 Uiso 1 1 d D

loop_
_atom_site_aniso_label
_atom_site_aniso_U_11
_atom_site_aniso_U_22
_atom_site_aniso_U_33
_atom_site_aniso_U_23
_atom_site_aniso_U_13
_atom_site_aniso_U_12
Er1 0.00772(17) 0.00878(18) 0.00942(18) -0.00031(9) 0.00484(11) -0.00009(9)
S1 0.0077(10) 0.0162(11) 0.0206(11) 0.000 0.0064(9) 0.000
O4 0.019(2) 0.013(2) 0.011(2) 0.0016(16) 0.0062(18) 0.0044(17)
O6 0.013(2) 0.021(3) 0.033(3) 0.015(2) 0.010(2) 0.0011(18)
N2 0.012(2) 0.011(2) 0.013(2) -0.0004(19) 0.005(2) -0.0006(19)
O5 0.012(2) 0.038(3) 0.038(3) -0.021(3) 0.013(2) -0.005(2)
C4 0.008(2) 0.013(3) 0.010(3) -0.001(2) 0.002(2) -0.001(2)
C5 0.012(3) 0.012(3) 0.008(3) 0.002(2) 0.002(2) -0.001(2)
C3 0.011(3) 0.020(3) 0.016(3) 0.003(3) 0.006(2) 0.004(3)
N1 0.014(3) 0.009(2) 0.017(3) 0.001(2) 0.004(2) 0.004(2)
O3 0.024(3) 0.014(2) 0.015(2) 0.0021(17) 0.010(2) 0.0035(18)
C1 0.008(3) 0.009(3) 0.010(3) -0.001(2) 0.000(2) -0.003(2)
C2 0.009(3) 0.011(3) 0.011(3) 0.001(2) 0.003(2) 0.001(2)
O1 0.018(2) 0.020(3) 0.012(2) 0.0023(17) 0.0061(18) 0.0003(17)
O2 0.022(2) 0.012(2) 0.018(2) 0.0002(19) 0.0123(18) 0.0025(19)
O1W 0.009(2) 0.020(2) 0.019(2) -0.0073(19) 0.0072(18) -0.0049(17)

loop_
_atom_type_symbol
_atom_type_description
_atom_type_scat_dispersion_real
_atom_type_scat_dispersion_imag
_atom_type_scat_source
C C 0.0033 0.0016 'International Tables Vol C Tables 4.2.6.8 and 6.1.1.4'
H H 0.0000 0.0000 'International Tables Vol C Tables 4.2.6.8 and 6.1.1.4'
N N 0.0061 0.0033 'International Tables Vol C Tables 4.2.6.8 and 6.1.1.4'
O O 0.0106 0.0060 'International Tables Vol C Tables 4.2.6.8 and 6.1.1.4'
S S 0.1246 0.1234 'International Tables Vol C Tables 4.2.6.8 and 6.1.1.4'
Er Er -0.2586 4.9576 'International Tables Vol C Tables 4.2.6.8 and 6.1.1.4'

loop_
_geom_angle_atom_site_label_1
_geom_angle_atom_site_label_2
_geom_angle_atom_site_label_3
_geom_angle
_geom_angle_site_symmetry_1
_geom_angle_site_symmetry_3
O3 Er1 O1 76.54(15) 6_556 6_566
O3 Er1 O2 74.77(15) 6_556 6_556
O1 Er1 O2 148.94(17) 6_566 6_556
O3 Er1 O1W 79.76(17) 6_556 .
O1 Er1 O1W 80.31(16) 6_566 .
O2 Er1 O1W 83.11(15) 6_556 .
O3 Er1 O4 140.82(15) 6_556 .
O1 Er1 O4 125.04(15) 6_566 .
O2 Er1 O4 73.97(14) 6_556 .
O1W Er1 O4 73.60(16) . .
O3 Er1 O5 77.27(18) 6_556 .
O1 Er1 O5 76.48(18) 6_566 .
O2 Er1 O5 108.18(17) 6_556 .
O1W Er1 O5 150.45(17) . .
O4 Er1 O5 135.31(17) . .
O3 Er1 O6 113.75(17) 6_556 2
O1 Er1 O6 127.25(16) 6_566 2
O2 Er1 O6 76.13(16) 6_556 2
O1W Er1 O6 150.56(15) . 2
O4 Er1 O6 80.67(16) . 2
O5 Er1 O6 58.03(16) . 2
O3 Er1 N2 149.01(15) 6_556 .
O1 Er1 N2 73.21(16) 6_566 .
O2 Er1 N2 136.21(15) 6_556 .
O1W Er1 N2 101.41(16) . .
O4 Er1 N2 66.04(15) . .
O5 Er1 N2 89.18(18) . .
O6 Er1 N2 80.42(17) 2 .
O3 Er1 S1 97.82(12) 6_556 .
O1 Er1 S1 100.93(13) 6_566 .
O2 Er1 S1 94.55(12) 6_556 .
O1W Er1 S1 176.99(12) . .
O4 Er1 S1 107.62(12) . .
O5 Er1 S1 28.96(12) . .
O6 Er1 S1 29.28(11) 2 .
N2 Er1 S1 81.59(11) . .
O5 S1 O5 110.9(5) . 2
O5 S1 O6 111.9(3) . .
O5 S1 O6 104.3(3) 2 .
O5 S1 O6 104.3(3) . 2
O5 S1 O6 111.9(3) 2 2
O6 S1 O6 113.6(4) . 2
O5 S1 Er1 120.6(2) . 2
O5 S1 Er1 51.33(18) 2 2
O6 S1 Er1 53.48(18) . 2
O6 S1 Er1 135.0(2) 2 2
O5 S1 Er1 51.33(18) . .
O5 S1 Er1 120.6(2) 2 .
O6 S1 Er1 135.0(2) . .
O6 S1 Er1 53.48(18) 2 .
Er1 S1 Er1 168.26(9) 2 .
C5 O4 Er1 127.0(4) . .
S1 O6 Er1 97.2(2) . 2
C3 N2 C4 105.3(5) . .
C3 N2 Er1 138.0(4) . .
C4 N2 Er1 113.5(4) . .
S1 O5 Er1 99.7(2) . .
C2 C4 N2 110.2(5) . .
C2 C4 C5 132.9(5) . .
N2 C4 C5 116.7(5) . .
O3 C5 O4 122.4(5) . .
O3 C5 C4 122.5(5) . .
O4 C5 C4 115.1(5) . .
N2 C3 N1 111.1(6) . .
N2 C3 H3 124.4 . .
N1 C3 H3 124.4 . .
C3 N1 C2 108.6(5) . .
C3 N1 H1 127(5) . .
C2 N1 H1 123(5) . .
C5 O3 Er1 142.0(4) . 6
O1 C1 O2 123.2(6) . .
O1 C1 C2 117.7(5) . .
O2 C1 C2 119.0(5) . .
C4 C2 N1 104.8(5) . .
C4 C2 C1 132.7(5) . .
N1 C2 C1 121.8(5) . .
C1 O1 Er1 164.5(4) . 6_565
C1 O2 Er1 143.8(4) . 6
Er1 O1W H1A 122(5) . .
Er1 O1W H1B 111(5) . .
H1A O1W H1B 107.3(17) . .

loop_
_geom_bond_atom_site_label_1
_geom_bond_atom_site_label_2
_geom_bond_distance
_geom_bond_site_symmetry_2
Er1 O3 2.287(5) 6_556
Er1 O1 2.293(4) 6_566
Er1 O2 2.296(4) 6_556
Er1 O1W 2.307(4) .
Er1 O4 2.320(4) .
Er1 O5 2.370(5) .
Er1 O6 2.424(5) 2
Er1 N2 2.535(5) .
Er1 S1 2.9918(7) .
S1 O5 1.469(5) .
S1 O5 1.469(5) 2
S1 O6 1.475(5) .
S1 O6 1.475(5) 2
S1 Er1 2.9918(7) 2
O4 C5 1.270(7) .
O6 Er1 2.424(5) 2
N2 C3 1.327(8) .
N2 C4 1.380(7) .
C4 C2 1.371(8) .
C4 C5 1.482(8) .
C5 O3 1.241(7) .
C3 N1 1.340(8) .
C3 H3 0.9500 .
N1 C2 1.373(8) .
N1 H1 0.857(10) .
O3 Er1 2.287(5) 6
C1 O1 1.243(6) .
C1 O2 1.265(7) .
C1 C2 1.487(8) .
O1 Er1 2.293(4) 6_565
O2 Er1 2.296(4) 6
O1W H1A 0.862(10) .
O1W H1B 0.861(10) .

loop_
_geom_hbond_atom_site_label_D
_geom_hbond_atom_site_label_H
_geom_hbond_atom_site_label_A
_geom_hbond_distance_DH
_geom_hbond_distance_HA
_geom_hbond_distance_DA
_geom_hbond_angle_DHA
_geom_hbond_site_symmetry_A
N1 H1 O5 0.857(10) 2.20(5) 2.921(7) 142(7) 6_565
O1W H1A O4 0.862(10) 1.90(3) 2.687(6) 151(5) 4
O1W H1B O2 0.861(10) 2.16(4) 2.871(6) 140(5) 7

loop_
_geom_torsion_atom_site_label_1
_geom_torsion_atom_site_label_2
_geom_torsion_atom_site_label_3
_geom_torsion_atom_site_label_4
_geom_torsion
_geom_torsion_site_symmetry_1
_geom_torsion_site_symmetry_4
O3 Er1 S1 O5 45.0(3) 6_556 .
O1 Er1 S1 O5 -32.8(3) 6_566 .
O2 Er1 S1 O5 120.2(3) 6_556 .
O1W Er1 S1 O5 81(2) . .
O4 Er1 S1 O5 -165.2(3) . .
O6 Er1 S1 O5 170.8(4) 2 .
N2 Er1 S1 O5 -103.7(3) . .
O3 Er1 S1 O5 138.2(3) 6_556 2
O1 Er1 S1 O5 60.5(3) 6_566 2
O2 Er1 S1 O5 -146.5(3) 6_556 2
O1W Er1 S1 O5 175(2) . 2
O4 Er1 S1 O5 -71.9(3) . 2
O5 Er1 S1 O5 93.3(6) . 2
O6 Er1 S1 O5 -95.9(4) 2 2
N2 Er1 S1 O5 -10.5(3) . 2
O3 Er1 S1 O6 -37.9(3) 6_556 .
O1 Er1 S1 O6 -115.7(3) 6_566 .
O2 Er1 S1 O6 37.3(3) 6_556 .
O1W Er1 S1 O6 -2(2) . .
O4 Er1 S1 O6 111.9(3) . .
O5 Er1 S1 O6 -82.9(4) . .
O6 Er1 S1 O6 88.0(6) 2 .
N2 Er1 S1 O6 173.4(3) . .
O3 Er1 S1 O6 -125.9(3) 6_556 2
O1 Er1 S1 O6 156.4(3) 6_566 2
O2 Er1 S1 O6 -50.7(3) 6_556 2
O1W Er1 S1 O6 -90(2) . 2
O4 Er1 S1 O6 23.9(3) . 2
O5 Er1 S1 O6 -170.8(4) . 2
N2 Er1 S1 O6 85.4(3) . 2
O3 Er1 S1 Er1 94.55(10) 6_556 2
O1 Er1 S1 Er1 16.83(11) 6_566 2
O2 Er1 S1 Er1 169.78(11) 6_556 2
O1W Er1 S1 Er1 131(2) . 2
O4 Er1 S1 Er1 -115.61(10) . 2
O5 Er1 S1 Er1 49.6(3) . 2
O6 Er1 S1 Er1 -139.6(3) 2 2
N2 Er1 S1 Er1 -54.15(11) . 2
O3 Er1 O4 C5 -154.0(5) 6_556 .
O1 Er1 O4 C5 -39.7(6) 6_566 .
O2 Er1 O4 C5 167.7(5) 6_556 .
O1W Er1 O4 C5 -104.9(5) . .
O5 Er1 O4 C5 67.9(6) . .
O6 Er1 O4 C5 89.6(5) 2 .
N2 Er1 O4 C5 6.0(5) . .
S1 Er1 O4 C5 78.0(5) . .
O5 S1 O6 Er1 112.6(3) . 2
O5 S1 O6 Er1 -7.4(3) 2 2
O6 S1 O6 Er1 -129.5(3) 2 2
Er1 S1 O6 Er1 169.24(12) . 2
O3 Er1 N2 C3 -10.8(8) 6_556 .
O1 Er1 N2 C3 -23.7(6) 6_566 .
O2 Er1 N2 C3 168.2(5) 6_556 .
O1W Er1 N2 C3 -99.8(6) . .
O4 Er1 N2 C3 -166.0(6) . .
O5 Er1 N2 C3 52.4(6) . .
O6 Er1 N2 C3 110.1(6) 2 .
S1 Er1 N2 C3 80.4(6) . .
O3 Er1 N2 C4 144.8(4) 6_556 .
O1 Er1 N2 C4 131.8(4) 6_566 .
O2 Er1 N2 C4 -36.2(5) 6_556 .
O1W Er1 N2 C4 55.7(4) . .
O4 Er1 N2 C4 -10.4(4) . .
O5 Er1 N2 C4 -152.1(4) . .
O6 Er1 N2 C4 -94.4(4) 2 .
S1 Er1 N2 C4 -124.0(4) . .
O5 S1 O5 Er1 -113.1(3) 2 .
O6 S1 O5 Er1 130.9(2) . .
O6 S1 O5 Er1 7.6(3) 2 .
Er1 S1 O5 Er1 -169.63(8) 2 .
O3 Er1 O5 S1 -134.1(3) 6_556 .
O1 Er1 O5 S1 146.9(3) 6_566 .
O2 Er1 O5 S1 -65.1(3) 6_556 .
O1W Er1 O5 S1 -174.0(2) . .
O4 Er1 O5 S1 20.2(4) . .
O6 Er1 O5 S1 -5.3(2) 2 .
N2 Er1 O5 S1 73.9(3) . .
C3 N2 C4 C2 1.1(7) . .
Er1 N2 C4 C2 -162.3(4) . .
C3 N2 C4 C5 177.8(5) . .
Er1 N2 C4 C5 14.5(6) . .
Er1 O4 C5 O3 -179.2(5) . .
Er1 O4 C5 C4 -0.6(8) . .
C2 C4 C5 O3 -15.8(10) . .
N2 C4 C5 O3 168.4(6) . .
C2 C4 C5 O4 165.7(6) . .
N2 C4 C5 O4 -10.1(8) . .
C4 N2 C3 N1 -0.4(7) . .
Er1 N2 C3 N1 156.4(4) . .
N2 C3 N1 C2 -0.4(7) . .
O4 C5 O3 Er1 148.2(5) . 6
C4 C5 O3 Er1 -30.2(10) . 6
N2 C4 C2 N1 -1.3(7) . .
C5 C4 C2 N1 -177.3(6) . .
N2 C4 C2 C1 168.9(6) . .
C5 C4 C2 C1 -7.1(11) . .
C3 N1 C2 C4 1.0(7) . .
C3 N1 C2 C1 -170.5(5) . .
O1 C1 C2 C4 -152.3(7) . .
O2 C1 C2 C4 24.6(10) . .
O1 C1 C2 N1 16.4(9) . .
O2 C1 C2 N1 -166.7(6) . .
O2 C1 O1 Er1 126.1(14) . 6_565
C2 C1 O1 Er1 -57.1(18) . 6_565
O1 C1 O2 Er1 -153.6(5) . 6
C2 C1 O2 Er1 29.6(10) . 6
